data_2010220
loop_
_publ_author_name
'Kashino, Setsuo'
'Iwamoto, Tetsuyuki'
'Hirata, Suehide'
'Mizoguchi, Jun-Ichi'

_publ_section_title
;
 Hexamethylenediammonium bis(\b-phenylacrylate) dihydrate and
 hexamethylenediammonium 3,3'-(1,4-phenylene)diacrylate monohydrate
;
_journal_issue 11
_journal_name_full 'Acta Crystallographica Section C'
_journal_page_first 1741
_journal_page_last 1745
_journal_paper_doi 10.1107/S0108270193014325
_journal_volume 50
_journal_year 1994
_chemical_formula_sum 'C24 H36 N2 O6'
_chemical_formula_weight 448.56
_space_group_IT_number 2
_symmetry_cell_setting triclinic
_symmetry_space_group_name_Hall '-P 1'
_symmetry_space_group_name_H-M 'P -1'
_atom_type_scat_source IntTabIV
_cell_angle_alpha 92.65(2)
_cell_angle_beta 94.56(2)
_cell_angle_gamma 96.37(2)
_cell_formula_units_Z 1
_cell_length_a 8.0980(10)
_cell_length_b 9.929(2)
_cell_length_c 7.515(3)
_cell_measurement_reflns_used 25
_cell_measurement_temperature 298
_cell_measurement_theta_max 19.7
_cell_measurement_theta_min 17.5
_cell_volume 597.7(3)
_diffrn_measurement_device 'Rigaku AFC-5R'
_diffrn_measurement_method \w-2\q
_diffrn_radiation_type MoK\a
_diffrn_radiation_wavelength 0.71073
_diffrn_reflns_av_R_equivalents 0.006
_diffrn_reflns_limit_h_max 9
_diffrn_reflns_limit_h_min -9
_diffrn_reflns_limit_k_max 11
_diffrn_reflns_limit_k_min -11
_diffrn_reflns_limit_l_max 8
_diffrn_reflns_limit_l_min 0
_diffrn_reflns_number 2288
_diffrn_reflns_theta_max 25
_diffrn_standards_decay_% 1
_diffrn_standards_interval_count 97
_diffrn_standards_number 3
_exptl_absorpt_coefficient_mu 0.088
_exptl_absorpt_correction_type none
_exptl_crystal_colour Colorless
_exptl_crystal_density_diffrn 1.246
_exptl_crystal_density_meas 1.24
_exptl_crystal_description 'Plate developed {010}'
_exptl_crystal_size_max 0.30
_exptl_crystal_size_mid 0.30
_exptl_crystal_size_min 0.10
_refine_diff_density_max 0.16
_refine_diff_density_min -0.13
_refine_ls_extinction_coef none
_refine_ls_extinction_method none
_refine_ls_goodness_of_fit_obs 1.93
_refine_ls_hydrogen_treatment refall
_refine_ls_number_parameters 217
_refine_ls_number_reflns 1802
_refine_ls_R_factor_obs 0.038
_refine_ls_shift/esd_max 0.03
_refine_ls_structure_factor_coef F
_refine_ls_weighting_details w=1/\s^2^(F~o~)
_refine_ls_weighting_scheme calc
_refine_ls_wR_factor_obs 0.041
_reflns_number_observed 1802
_reflns_number_total 2110
_reflns_observed_criterion F>2.0\s(F)
_cod_data_source_file oh1060.cif
_cod_data_source_block oh1060_structure_1_of_2
_cod_depositor_comments
;
The following automatic conversions were performed:

'_refine_ls_weighting_scheme' value 'w=1/\s^2^(F~o~)' was changed to
'calc'. New tag '_refine_ls_weighting_details' was created. The value
of the new tag was set to 'w=1/\s^2^(F~o~)'.

Automatic conversion script
Id: cif_fix_values 3143 2015-03-26 13:38:13Z robertas 
;
_cod_original_cell_volume 597.6(5)
_cod_database_code 2010220

loop_
_symmetry_equiv_pos_as_xyz
x,y,z
-x,-y,-z

loop_
_atom_site_label
_atom_site_fract_x
_atom_site_fract_y
_atom_site_fract_z
O(1) .1528(2) .13380(10) .1725(2)
O(2) .37310(10) .12680(10) .3643(2)
O(W) -.1918(2) .0326(2) .1108(2)
N(1) .4635(2) .09320(10) .7299(2)
C(1) .1344(2) .5498(2) .3441(2)
C(2) .0283(2) .6232(2) .2440(3)
C(3) .0199(3) .7590(2) .2865(3)
C(4) .1158(3) .8230(2) .4315(3)
C(5) .2192(3) .7517(2) .5342(3)
C(6) .2290(2) .6163(2) .4902(2)
C(7) .1438(2) .4070(2) .2916(2)
C(8) .2515(2) .3291(2) .3563(2)
C(9) .2575(2) .1859(2) .2922(2)
C(20) .5437(2) .2003(2) .8652(3)
C(21) .4562(2) .3258(2) .8661(3)
C(22) .5393(2) .4342(2) 1.0016(2)
H(OWA) -.176(3) -.014(2) .007(3)
H(OWB) -.097(3) .069(2) .139(3)
H(N1A) .356(3) .055(2) .771(3)
H(N1B) .437(2) .129(2) .614(3)
H(N1C) .532(2) .023(2) .716(2)
H(2) -.040(2) .578(2) .144(2)
H(3) -.057(3) .801(2) .209(3)
H(4) .112(2) .917(2) .468(2)
H(5) .284(2) .791(2) .639(3)
H(6) .305(2) .563(2) .564(2)
H(7) .062(2) .362(2) .194(2)
H(8) .340(2) .368(2) .449(2)
H(20A) .658(2) .225(2) .848(2)
H(20B) .546(2) .164(2) .988(3)
H(21A) .459(2) .367(2) .749(3)
H(21B) .346(2) .309(2) .896(2)
H(22A) .659(2) .453(2) .984(2)
H(22B) .533(2) .397(2) 1.121(3)

loop_
_geom_angle_atom_site_label_1
_geom_angle_atom_site_label_2
_geom_angle_atom_site_label_3
_geom_angle_site_symmetry_3
_geom_angle
_geom_angle_publ_flag
O(1) C(9) O(2) . 124.6(2) yes
O(1) C(9) C(8) . 119.1(2) yes
O(2) C(9) C(8) . 116.20(10) yes
N(1) C(20) C(21) . 112.70(10) yes
C(1) C(2) C(3) . 121.1(2) yes
C(1) C(6) C(5) . 121.1(2) yes
C(1) C(7) C(8) . 127.1(2) yes
C(2) C(1) C(6) . 117.8(2) yes
C(2) C(1) C(7) . 119.5(2) yes
C(2) C(3) C(4) . 120.0(2) yes
C(3) C(4) C(5) . 119.8(2) yes
C(4) C(5) C(6) . 120.1(2) yes
C(6) C(1) C(7) . 122.7(2) yes
C(7) C(8) C(9) . 124.3(2) yes
C(20) C(21) C(22) . 112.40(10) yes
C(21) C(22) C(22) 2_667 113.8(2) yes
H(OWA) O(W) H(OWB) . 101(2) no
H(N1A) N(1) H(N1B) . 106(2) no
H(N1A) N(1) H(N1C) . 109(2) no
H(N1B) N(1) H(N1C) . 109(2) no
C(20) N(1) H(N1A) . 109.0(10) no
C(20) N(1) H(N1B) . 112.0(10) no
C(20) N(1) H(N1C) . 111.0(10) no
C(1) C(2) H(2) . 119.0(10) no
C(3) C(2) H(2) . 120.0(10) no

loop_
_geom_bond_atom_site_label_1
_geom_bond_atom_site_label_2
_geom_bond_site_symmetry_1
_geom_bond_site_symmetry_2
_geom_bond_distance
_geom_bond_publ_flag
O(1) C(9) . . 1.239(2) yes
O(2) C(9) . . 1.259(2) yes
N(1) C(20) . . 1.493(2) yes
C(1) C(2) . . 1.386(2) yes
C(1) C(6) . . 1.384(2) yes
C(1) C(7) . . 1.466(2) yes
C(2) C(3) . . 1.382(3) yes
C(3) C(4) . . 1.374(3) yes
C(4) C(5) . . 1.370(3) yes
C(5) C(6) . . 1.382(3) yes
C(7) C(8) . . 1.309(2) yes
C(8) C(9) . . 1.487(2) yes
C(20) C(21) . . 1.500(2) yes
C(21) C(22) . . 1.509(2) yes
C(22) C(22) . 2_667 1.516(3) yes
O(W) H(OWA) . . 0.92(3) no
O(W) H(OWB) . . 0.82(2) no
N(1) H(N1A) . . 0.98(2) no
N(1) H(N1B) . . 0.97(2) no
N(1) H(N1C) . . 0.94(2) no
C(2) H(2) . . 0.96(2) no
C(3) H(3) . . 0.96(2) no
C(4) H(4) . . 0.97(2) no
C(5) H(5) . . 0.96(2) no
C(6) H(6) . . 1.00(2) no
C(7) H(7) . . 1.00(2) no
C(8) H(8) . . 0.99(2) no
C(20) H(20A) . . 0.95(2) no
C(20) H(20B) . . 1.01(2) no
C(21) H(21A) . . 0.99(2) no
C(21) H(21B) . . 0.93(2) no
C(22) H(22A) . . 0.98(2) no
C(22) H(22B) . . 0.99(2) no
